data_7157012
loop_
_publ_author_name
'Wang, Lijiao'
'Hao, Wei'
'Han, Yanbing'
'Shi, Yamei'
'Li, Shuzhou'
'Zhang, Chunfang'
'Xiao, Jinchong'

_publ_section_title
;
 Facile and versatile access to substituted hexabenzoovalene derivatives:
 characterization and optoelectronic properties.
;
_journal_issue 34
_journal_name_full 'Organic &amp; biomolecular chemistry'
_journal_page_first 7964
_journal_page_last 7972
_journal_paper_doi 10.1039/c9ob01446b
_journal_volume 17
_journal_year 2019
_chemical_formula_sum 'C80 H80 N2 O4'
_chemical_formula_weight 1133.46
_space_group_IT_number 15
_space_group_name_Hall '-C 2yc'
_space_group_name_H-M_alt 'C 1 2/c 1'
_symmetry_cell_setting monoclinic
_symmetry_space_group_name_Hall '-C 2yc'
_symmetry_space_group_name_H-M 'C 1 2/c 1'
_atom_sites_solution_hydrogens geom
_atom_sites_solution_primary direct
_atom_sites_solution_secondary difmap
_audit_creation_method SHELXL-97
_audit_update_record
;
2019-03-27 deposited with the CCDC.    2019-07-31 downloaded from the CCDC.
;
_cell_angle_alpha 90.00
_cell_angle_beta 94.5020(10)
_cell_angle_gamma 90.00
_cell_formula_units_Z 4
_cell_length_a 25.978(2)
_cell_length_b 16.4871(15)
_cell_length_c 16.0600(14)
_cell_measurement_reflns_used 3289
_cell_measurement_temperature 298(2)
_cell_measurement_theta_max 26.193
_cell_measurement_theta_min 2.471
_cell_volume 6857.3(10)
_computing_cell_refinement 'Bruker SMART'
_computing_data_collection 'Bruker SMART'
_computing_data_reduction 'Bruker SAINT'
_computing_molecular_graphics 'Bruker SHELXTL'
_computing_publication_material 'Bruker SHELXTL'
_computing_structure_refinement 'SHELXL-97 (Sheldrick, 1997)'
_computing_structure_solution 'SHELXS-97 (Sheldrick, 1990)'
_diffrn_ambient_temperature 298(2)
_diffrn_measured_fraction_theta_full 0.995
_diffrn_measured_fraction_theta_max 0.995
_diffrn_measurement_device_type 'CCD area detector'
_diffrn_measurement_method 'phi and omega scans'
_diffrn_radiation_monochromator graphite
_diffrn_radiation_source 'fine-focus sealed tube'
_diffrn_radiation_type MoK\a
_diffrn_radiation_wavelength 0.71073
_diffrn_reflns_av_R_equivalents 0.0441
_diffrn_reflns_av_sigmaI/netI 0.0605
_diffrn_reflns_limit_h_max 20
_diffrn_reflns_limit_h_min -30
_diffrn_reflns_limit_k_max 19
_diffrn_reflns_limit_k_min -19
_diffrn_reflns_limit_l_max 19
_diffrn_reflns_limit_l_min -19
_diffrn_reflns_number 16994
_diffrn_reflns_theta_full 25.02
_diffrn_reflns_theta_max 25.02
_diffrn_reflns_theta_min 2.47
_exptl_absorpt_coefficient_mu 0.066
_exptl_absorpt_correction_T_max 0.9803
_exptl_absorpt_correction_T_min 0.9739
_exptl_absorpt_correction_type multi-scan
_exptl_absorpt_process_details sadabs
_exptl_crystal_colour yellow
_exptl_crystal_density_diffrn 1.098
_exptl_crystal_density_method 'not measured'
_exptl_crystal_description sheet
_exptl_crystal_F_000 2424
_exptl_crystal_size_max 0.40
_exptl_crystal_size_mid 0.32
_exptl_crystal_size_min 0.30
_platon_squeeze_details
;
;
_refine_diff_density_max 0.264
_refine_diff_density_min -0.235
_refine_diff_density_rms 0.035
_refine_ls_extinction_method none
_refine_ls_goodness_of_fit_ref 1.033
_refine_ls_hydrogen_treatment mixed
_refine_ls_matrix_type full
_refine_ls_number_parameters 518
_refine_ls_number_reflns 6035
_refine_ls_number_restraints 0
_refine_ls_restrained_S_all 1.033
_refine_ls_R_factor_all 0.1080
_refine_ls_R_factor_gt 0.0571
_refine_ls_shift/su_max 0.001
_refine_ls_shift/su_mean 0.000
_refine_ls_structure_factor_coef Fsqd
_refine_ls_weighting_details 'calc w=1/[\s^2^(Fo^2^)+(0.0904P)^2^+0.0000P] where P=(Fo^2^+2Fc^2^)/3'
_refine_ls_weighting_scheme calc
_refine_ls_wR_factor_gt 0.1603
_refine_ls_wR_factor_ref 0.1792
_reflns_number_gt 3171
_reflns_number_total 6035
_reflns_threshold_expression >2sigma(I)
_cod_data_source_file c9ob01446b4.cif
_cod_data_source_block 180904e
_cod_depositor_comments
;
The following automatic conversions were performed:

'_symmetry_cell_setting' value 'Monoclinic' changed to 'monoclinic'
according to
/home/data/users/saulius/crontab/automatic-downloads/rss-feeds/RSC/lib/dictionaries/cif_core.dic
dictionary named 'cif_core.dic' version 2.4.2 from 2011-04-26.

Automatic conversion script
Id: cif_fix_values 4973 2017-02-22 13:04:09Z antanas 

 Adding full bibliography for 7157012.cif.
;
_cod_original_cell_volume 6857.4(11)
_cod_original_sg_symbol_H-M C2/c
_cod_database_code 7157012

loop_
_symmetry_equiv_pos_as_xyz
'x, y, z'
'-x, y, -z+1/2'
'x+1/2, y+1/2, z'
'-x+1/2, y+1/2, -z+1/2'
'-x, -y, -z'
'x, -y, z-1/2'
'-x+1/2, -y+1/2, -z'
'x+1/2, -y+1/2, z-1/2'

loop_
_atom_site_label
_atom_site_type_symbol
_atom_site_fract_x
_atom_site_fract_y
_atom_site_fract_z
_atom_site_U_iso_or_equiv
_atom_site_adp_type
_atom_site_occupancy
_atom_site_symmetry_multiplicity
_atom_site_calc_flag
_atom_site_refinement_flags
_atom_site_disorder_assembly
_atom_site_disorder_group
N1 N 0.82548(15) 0.6916(2) 0.1755(2) 0.0640(11) Uani 0.653(4) 1 d P A 1
O1 O 0.86716(14) 0.7090(4) 0.2095(3) 0.1070(15) Uani 0.653(4) 1 d P A 1
O2 O 0.82127(12) 0.6510(2) 0.1139(2) 0.0999(14) Uani 0.653(4) 1 d P A 1
N1' N 0.8334(3) 0.7934(6) 0.2908(6) 0.086(3) Uani 0.347(4) 1 d P A 2
O1' O 0.8692(3) 0.7711(8) 0.2499(7) 0.123(3) Uani 0.347(4) 1 d P A 2
O2' O 0.8388(2) 0.8359(6) 0.3529(5) 0.121(3) Uani 0.347(4) 1 d P A 2
C1 C 0.73090(10) 0.69284(15) 0.17603(16) 0.0557(7) Uani 1 1 d . A .
H1 H 0.7284 0.6556 0.1324 0.067 Uiso 1 1 calc R . .
C2 C 0.77808(10) 0.71856(17) 0.20854(19) 0.0627(8) Uani 1 1 d . . .
H2 H 0.8074 0.6985 0.1860 0.075 Uiso 0.347(4) 1 calc PR A 2
C3 C 0.78416(11) 0.77369(18) 0.27415(19) 0.0652(8) Uani 1 1 d . A .
H3 H 0.8169 0.7919 0.2932 0.078 Uiso 0.653(4) 1 calc PR A 1
C4 C 0.74198(10) 0.80028(16) 0.30964(16) 0.0565(7) Uani 1 1 d . . .
H4 H 0.7460 0.8367 0.3539 0.068 Uiso 1 1 calc R A .
C5 C 0.69129(9) 0.77418(13) 0.28120(15) 0.0449(6) Uani 1 1 d . A .
C6 C 0.68553(9) 0.72325(13) 0.20925(15) 0.0458(6) Uani 1 1 d . . .
C7 C 0.63545(9) 0.70837(13) 0.17039(14) 0.0420(6) Uani 1 1 d . A .
C8 C 0.59261(9) 0.73996(12) 0.20650(13) 0.0418(6) Uani 1 1 d . . .
C9 C 0.59833(9) 0.77128(12) 0.29025(14) 0.0410(6) Uani 1 1 d . . .
C10 C 0.64709(9) 0.79551(13) 0.32321(14) 0.0416(6) Uani 1 1 d . . .
C11 C 0.62940(9) 0.65645(13) 0.09412(14) 0.0460(6) Uani 1 1 d . . .
C12 C 0.59879(10) 0.58708(15) 0.09421(16) 0.0594(7) Uani 1 1 d . A .
H12 H 0.5821 0.5743 0.1417 0.071 Uiso 1 1 calc R . .
C13 C 0.59271(12) 0.53698(17) 0.02554(19) 0.0760(9) Uani 1 1 d . . .
H13 H 0.5726 0.4905 0.0284 0.091 Uiso 1 1 calc R A .
C14 C 0.61555(11) 0.55361(17) -0.04748(18) 0.0703(8) Uani 1 1 d . A .
C15 C 0.64543(10) 0.62273(16) -0.04844(16) 0.0607(7) Uani 1 1 d . . .
H15 H 0.6612 0.6360 -0.0967 0.073 Uiso 1 1 calc R A .
C16 C 0.65257(9) 0.67287(14) 0.02074(15) 0.0533(7) Uani 1 1 d . A .
H16 H 0.6733 0.7186 0.0181 0.064 Uiso 1 1 calc R . .
C17 C 0.60988(18) 0.4954(3) -0.1216(3) 0.1096(13) Uani 1 1 d . . .
C18 C 0.5542(12) 0.4687(17) -0.1418(12) 0.129(6) Uani 0.79(2) 1 d P A 1
H18A H 0.5407 0.4475 -0.0923 0.194 Uiso 0.79(2) 1 calc PR A 1
H18B H 0.5530 0.4274 -0.1841 0.194 Uiso 0.79(2) 1 calc PR A 1
H18C H 0.5339 0.5143 -0.1618 0.194 Uiso 0.79(2) 1 calc PR A 1
C19 C 0.6363(5) 0.5267(6) -0.1978(4) 0.133(4) Uani 0.79(2) 1 d P A 1
H19A H 0.6186 0.5741 -0.2196 0.200 Uiso 0.79(2) 1 calc PR A 1
H19B H 0.6351 0.4854 -0.2400 0.200 Uiso 0.79(2) 1 calc PR A 1
H19C H 0.6716 0.5400 -0.1812 0.200 Uiso 0.79(2) 1 calc PR A 1
C20 C 0.6426(4) 0.4173(5) -0.0937(8) 0.131(4) Uani 0.79(2) 1 d P A 1
H20A H 0.6779 0.4325 -0.0800 0.197 Uiso 0.79(2) 1 calc PR A 1
H20B H 0.6408 0.3787 -0.1385 0.197 Uiso 0.79(2) 1 calc PR A 1
H20C H 0.6288 0.3935 -0.0456 0.197 Uiso 0.79(2) 1 calc PR A 1
C18' C 0.558(5) 0.450(6) -0.112(4) 0.13(2) Uani 0.21(2) 1 d P A 2
H18D H 0.5628 0.4097 -0.0693 0.196 Uiso 0.21(2) 1 calc PR A 2
H18E H 0.5468 0.4241 -0.1642 0.196 Uiso 0.21(2) 1 calc PR A 2
H18F H 0.5322 0.4880 -0.0978 0.196 Uiso 0.21(2) 1 calc PR A 2
C19' C 0.594(2) 0.5537(16) -0.1996(14) 0.129(13) Uani 0.21(2) 1 d P A 2
H19D H 0.5602 0.5758 -0.1938 0.194 Uiso 0.21(2) 1 calc PR A 2
H19E H 0.5935 0.5230 -0.2505 0.194 Uiso 0.21(2) 1 calc PR A 2
H19F H 0.6185 0.5970 -0.2011 0.194 Uiso 0.21(2) 1 calc PR A 2
C20' C 0.6505(16) 0.436(3) -0.142(3) 0.143(14) Uani 0.21(2) 1 d P A 2
H20D H 0.6717 0.4231 -0.0922 0.214 Uiso 0.21(2) 1 calc PR A 2
H20E H 0.6716 0.4601 -0.1822 0.214 Uiso 0.21(2) 1 calc PR A 2
H20F H 0.6345 0.3880 -0.1650 0.214 Uiso 0.21(2) 1 calc PR A 2
C21 C 0.65480(8) 0.84919(13) 0.39803(14) 0.0443(6) Uani 1 1 d . A .
C22 C 0.63338(10) 0.92648(14) 0.39459(15) 0.0551(7) Uani 1 1 d . . .
H22 H 0.6139 0.9431 0.3466 0.066 Uiso 1 1 calc R A .
C23 C 0.64076(10) 0.97906(15) 0.46190(17) 0.0608(7) Uani 1 1 d . A .
H23 H 0.6262 1.0306 0.4577 0.073 Uiso 1 1 calc R . .
C24 C 0.66914(10) 0.95730(15) 0.53544(16) 0.0544(7) Uani 1 1 d . . .
C25 C 0.69007(9) 0.88020(15) 0.53834(16) 0.0556(7) Uani 1 1 d . A .
H25 H 0.7092 0.8632 0.5865 0.067 Uiso 1 1 calc R . .
C26 C 0.68316(9) 0.82772(14) 0.47093(15) 0.0518(6) Uani 1 1 d . . .
H26 H 0.6981 0.7765 0.4750 0.062 Uiso 1 1 calc R A .
C27 C 0.67621(12) 1.01777(17) 0.60786(19) 0.0721(8) Uani 1 1 d . A .
C28 C 0.6885(15) 0.976(2) 0.692(2) 0.098(7) Uani 0.50(5) 1 d P A 1
H28A H 0.6595 0.9434 0.7057 0.147 Uiso 0.50(5) 1 calc PR A 1
H28B H 0.6956 1.0158 0.7351 0.147 Uiso 0.50(5) 1 calc PR A 1
H28C H 0.7182 0.9413 0.6894 0.147 Uiso 0.50(5) 1 calc PR A 1
C29 C 0.6276(13) 1.0703(19) 0.613(2) 0.097(6) Uani 0.50(5) 1 d P A 1
H29A H 0.6234 1.1047 0.5643 0.146 Uiso 0.50(5) 1 calc PR A 1
H29B H 0.6311 1.1032 0.6621 0.146 Uiso 0.50(5) 1 calc PR A 1
H29C H 0.5979 1.0359 0.6144 0.146 Uiso 0.50(5) 1 calc PR A 1
C30 C 0.7217(15) 1.074(2) 0.589(3) 0.090(6) Uani 0.50(5) 1 d P A 1
H30A H 0.7527 1.0426 0.5874 0.136 Uiso 0.50(5) 1 calc PR A 1
H30B H 0.7265 1.1148 0.6313 0.136 Uiso 0.50(5) 1 calc PR A 1
H30C H 0.7141 1.0998 0.5355 0.136 Uiso 0.50(5) 1 calc PR A 1
C28' C 0.7076(13) 0.980(2) 0.685(2) 0.090(6) Uani 0.50(5) 1 d P A 2
H28D H 0.6901 0.9327 0.7030 0.135 Uiso 0.50(5) 1 calc PR A 2
H28E H 0.7107 1.0190 0.7295 0.135 Uiso 0.50(5) 1 calc PR A 2
H28F H 0.7414 0.9652 0.6699 0.135 Uiso 0.50(5) 1 calc PR A 2
C29' C 0.6236(14) 1.0444(19) 0.636(2) 0.096(5) Uani 0.50(5) 1 d P A 2
H29D H 0.6036 1.0690 0.5901 0.144 Uiso 0.50(5) 1 calc PR A 2
H29E H 0.6288 1.0829 0.6809 0.144 Uiso 0.50(5) 1 calc PR A 2
H29F H 0.6056 0.9979 0.6551 0.144 Uiso 0.50(5) 1 calc PR A 2
C30' C 0.7060(17) 1.092(2) 0.578(3) 0.104(8) Uani 0.50(5) 1 d P A 2
H30D H 0.7360 1.0735 0.5523 0.156 Uiso 0.50(5) 1 calc PR A 2
H30E H 0.7164 1.1255 0.6252 0.156 Uiso 0.50(5) 1 calc PR A 2
H30F H 0.6842 1.1220 0.5385 0.156 Uiso 0.50(5) 1 calc PR A 2
C31 C 0.54135(9) 0.74906(13) 0.16047(14) 0.0417(6) Uani 1 1 d . A .
C32 C 0.53602(10) 0.75701(14) 0.07350(15) 0.0506(6) Uani 1 1 d . . .
H32 H 0.5655 0.7545 0.0442 0.061 Uiso 1 1 calc R A .
C33 C 0.48878(10) 0.76845(15) 0.02943(15) 0.0525(6) Uani 1 1 d . A .
C34 C 0.44553(9) 0.77275(15) 0.07463(15) 0.0520(6) Uani 1 1 d . . .
H34 H 0.4132 0.7773 0.0456 0.062 Uiso 1 1 calc R A .
C35 C 0.44833(9) 0.77056(13) 0.16194(14) 0.0430(6) Uani 1 1 d . . .
C36 C 0.49718(8) 0.75846(12) 0.20477(13) 0.0393(5) Uani 1 1 d . . .
C37 C 0.48415(12) 0.7750(2) -0.06583(17) 0.0758(9) Uani 1 1 d . . .
C38 C 0.4523(6) 0.8490(8) -0.0925(7) 0.109(4) Uani 0.561(15) 1 d P A 1
H38A H 0.4442 0.8476 -0.1518 0.164 Uiso 0.561(15) 1 calc PR A 1
H38B H 0.4716 0.8972 -0.0778 0.164 Uiso 0.561(15) 1 calc PR A 1
H38C H 0.4209 0.8490 -0.0647 0.164 Uiso 0.561(15) 1 calc PR A 1
C39 C 0.5348(3) 0.7734(9) -0.1063(4) 0.110(4) Uani 0.561(15) 1 d P A 1
H39A H 0.5288 0.7873 -0.1643 0.164 Uiso 0.561(15) 1 calc PR A 1
H39B H 0.5495 0.7201 -0.1013 0.164 Uiso 0.561(15) 1 calc PR A 1
H39C H 0.5582 0.8119 -0.0791 0.164 Uiso 0.561(15) 1 calc PR A 1
C40 C 0.4518(6) 0.7000(7) -0.1005(4) 0.137(6) Uani 0.561(15) 1 d P A 1
H40A H 0.4175 0.7031 -0.0825 0.206 Uiso 0.561(15) 1 calc PR A 1
H40B H 0.4681 0.6509 -0.0798 0.206 Uiso 0.561(15) 1 calc PR A 1
H40C H 0.4502 0.7002 -0.1605 0.206 Uiso 0.561(15) 1 calc PR A 1
C38' C 0.4320(7) 0.8007(13) -0.1040(9) 0.124(6) Uani 0.439(15) 1 d P A 2
H38D H 0.4079 0.7571 -0.0999 0.185 Uiso 0.439(15) 1 calc PR A 2
H38E H 0.4344 0.8143 -0.1617 0.185 Uiso 0.439(15) 1 calc PR A 2
H38F H 0.4204 0.8472 -0.0748 0.185 Uiso 0.439(15) 1 calc PR A 2
C39' C 0.5241(6) 0.8426(12) -0.0887(7) 0.132(6) Uani 0.439(15) 1 d P A 2
H39D H 0.5265 0.8432 -0.1481 0.198 Uiso 0.439(15) 1 calc PR A 2
H39E H 0.5574 0.8309 -0.0611 0.198 Uiso 0.439(15) 1 calc PR A 2
H39F H 0.5125 0.8947 -0.0709 0.198 Uiso 0.439(15) 1 calc PR A 2
C40' C 0.5036(7) 0.6969(8) -0.1028(5) 0.124(6) Uani 0.439(15) 1 d P A 2
H40D H 0.4815 0.6528 -0.0896 0.185 Uiso 0.439(15) 1 calc PR A 2
H40E H 0.5381 0.6863 -0.0797 0.185 Uiso 0.439(15) 1 calc PR A 2
H40F H 0.5034 0.7024 -0.1623 0.185 Uiso 0.439(15) 1 calc PR A 2

loop_
_atom_site_aniso_label
_atom_site_aniso_U_11
_atom_site_aniso_U_22
_atom_site_aniso_U_33
_atom_site_aniso_U_23
_atom_site_aniso_U_13
_atom_site_aniso_U_12
N1 0.054(3) 0.081(3) 0.058(2) -0.005(2) 0.013(2) 0.0096(19)
O1 0.048(2) 0.175(5) 0.098(3) -0.038(3) 0.009(2) 0.010(2)
O2 0.072(2) 0.130(3) 0.099(3) -0.053(2) 0.0153(19) 0.0169(19)
N1' 0.045(5) 0.135(7) 0.076(6) 0.000(5) -0.010(4) 0.001(4)
O1' 0.055(5) 0.202(11) 0.115(7) -0.006(7) 0.016(5) 0.019(5)
O2' 0.066(5) 0.185(8) 0.108(6) -0.028(6) -0.012(4) -0.013(4)
C1 0.0572(18) 0.0558(16) 0.0548(17) 0.0042(13) 0.0095(13) 0.0118(12)
C2 0.0457(18) 0.0740(19) 0.069(2) 0.0152(15) 0.0107(14) 0.0172(14)
C3 0.0516(19) 0.078(2) 0.067(2) 0.0090(16) 0.0074(15) 0.0048(14)
C4 0.0515(17) 0.0615(16) 0.0565(17) 0.0042(13) 0.0048(13) 0.0034(12)
C5 0.0477(15) 0.0414(13) 0.0455(15) 0.0072(11) 0.0039(11) 0.0030(11)
C6 0.0491(15) 0.0444(14) 0.0443(15) 0.0058(11) 0.0068(12) 0.0043(11)
C7 0.0487(15) 0.0393(13) 0.0386(13) 0.0020(10) 0.0071(11) 0.0014(10)
C8 0.0508(15) 0.0375(12) 0.0374(14) 0.0015(10) 0.0054(11) -0.0015(10)
C9 0.0449(14) 0.0379(12) 0.0403(14) 0.0024(10) 0.0037(11) 0.0028(10)
C10 0.0463(15) 0.0382(12) 0.0402(14) 0.0050(10) 0.0038(11) 0.0011(10)
C11 0.0534(15) 0.0414(13) 0.0441(15) -0.0021(11) 0.0091(11) 0.0050(11)
C12 0.0760(19) 0.0537(16) 0.0505(17) -0.0017(13) 0.0164(13) -0.0075(13)
C13 0.099(2) 0.0537(17) 0.077(2) -0.0144(15) 0.0199(18) -0.0214(15)
C14 0.089(2) 0.0621(18) 0.0612(19) -0.0200(15) 0.0171(16) -0.0072(16)
C15 0.0712(19) 0.0642(17) 0.0487(16) -0.0109(13) 0.0173(13) -0.0002(14)
C16 0.0612(17) 0.0486(14) 0.0517(16) -0.0047(12) 0.0147(13) -0.0034(12)
C17 0.137(4) 0.103(3) 0.090(3) -0.049(3) 0.023(3) -0.036(3)
C18 0.141(7) 0.149(13) 0.093(12) -0.058(10) -0.015(10) -0.023(8)
C19 0.160(9) 0.163(7) 0.082(4) -0.070(4) 0.039(4) -0.030(7)
C20 0.157(6) 0.102(5) 0.140(8) -0.075(6) 0.052(6) -0.006(4)
C18' 0.17(4) 0.13(4) 0.10(5) -0.07(3) 0.01(4) -0.02(3)
C19' 0.17(3) 0.14(2) 0.090(16) -0.069(15) 0.024(16) -0.026(18)
C20' 0.17(3) 0.16(3) 0.11(3) -0.07(3) 0.04(2) -0.010(19)
C21 0.0461(14) 0.0408(13) 0.0460(15) -0.0008(11) 0.0038(11) -0.0015(10)
C22 0.0687(17) 0.0505(15) 0.0450(15) 0.0024(12) -0.0030(12) 0.0058(12)
C23 0.081(2) 0.0431(14) 0.0579(18) -0.0042(13) 0.0038(15) 0.0093(13)
C24 0.0625(17) 0.0480(15) 0.0522(17) -0.0067(12) 0.0013(13) -0.0066(12)
C25 0.0618(17) 0.0528(16) 0.0505(16) -0.0065(13) -0.0073(12) 0.0012(12)
C26 0.0545(16) 0.0453(14) 0.0539(17) -0.0014(12) -0.0063(12) 0.0065(11)
C27 0.093(2) 0.0560(18) 0.067(2) -0.0168(15) 0.0026(17) -0.0031(16)
C28 0.14(2) 0.085(10) 0.065(7) -0.009(7) 0.007(13) 0.011(13)
C29 0.115(9) 0.078(13) 0.098(17) -0.038(8) 0.009(12) 0.010(11)
C30 0.108(15) 0.068(14) 0.092(9) -0.016(10) -0.014(10) -0.022(8)
C28' 0.119(16) 0.084(7) 0.066(10) -0.024(6) -0.002(10) -0.016(11)
C29' 0.129(11) 0.086(14) 0.073(11) -0.022(8) 0.005(9) 0.015(11)
C30' 0.14(3) 0.067(12) 0.103(17) -0.022(10) 0.005(14) -0.015(11)
C31 0.0489(15) 0.0402(13) 0.0359(14) -0.0006(10) 0.0037(11) 0.0020(10)
C32 0.0554(17) 0.0581(15) 0.0395(15) 0.0004(12) 0.0107(12) 0.0044(11)
C33 0.0561(17) 0.0663(17) 0.0352(14) 0.0026(12) 0.0037(12) 0.0135(12)
C34 0.0505(16) 0.0659(17) 0.0391(15) 0.0018(12) 0.0003(12) 0.0083(12)
C35 0.0500(15) 0.0433(13) 0.0360(14) 0.0004(10) 0.0048(11) 0.0003(10)
C36 0.0448(14) 0.0385(12) 0.0347(12) 0.0011(10) 0.0038(11) -0.0002(10)
C37 0.073(2) 0.121(3) 0.0337(16) 0.0055(16) 0.0050(15) 0.017(2)
C38 0.139(12) 0.146(10) 0.044(5) 0.034(6) 0.009(6) 0.047(7)
C39 0.108(6) 0.184(13) 0.040(4) 0.011(6) 0.025(3) 0.027(7)
C40 0.175(13) 0.184(10) 0.052(4) -0.020(5) 0.003(5) -0.041(9)
C38' 0.127(12) 0.19(2) 0.051(6) 0.008(10) -0.010(6) 0.022(11)
C39' 0.157(12) 0.178(14) 0.061(7) 0.029(8) 0.009(6) -0.015(10)
C40' 0.156(16) 0.160(11) 0.053(5) -0.031(6) 0.000(7) 0.028(10)

loop_
_atom_type_symbol
_atom_type_description
_atom_type_scat_dispersion_real
_atom_type_scat_dispersion_imag
_atom_type_scat_source
C C 0.0033 0.0016 'International Tables Vol C Tables 4.2.6.8 and 6.1.1.4'
H H 0.0000 0.0000 'International Tables Vol C Tables 4.2.6.8 and 6.1.1.4'
N N 0.0061 0.0033 'International Tables Vol C Tables 4.2.6.8 and 6.1.1.4'
O O 0.0106 0.0060 'International Tables Vol C Tables 4.2.6.8 and 6.1.1.4'

loop_
_geom_angle_atom_site_label_1
_geom_angle_atom_site_label_2
_geom_angle_atom_site_label_3
_geom_angle
_geom_angle_site_symmetry_3
O2 N1 O1 121.9(4) .
O2 N1 C2 116.8(4) .
O1 N1 C2 121.2(4) .
O2' N1' O1' 124.3(9) .
O2' N1' C3 110.7(8) .
O1' N1' C3 125.0(9) .
C2 C1 C6 119.6(3) .
C2 C1 H1 120.2 .
C6 C1 H1 120.2 .
C1 C2 C3 122.6(2) .
C1 C2 N1 122.0(3) .
C3 C2 N1 115.4(3) .
C1 C2 H2 118.7 .
C3 C2 H2 118.7 .
N1 C2 H2 3.5 .
N1' C3 C4 129.7(5) .
N1' C3 C2 111.3(5) .
C4 C3 C2 119.0(3) .
N1' C3 H3 9.3 .
C4 C3 H3 120.5 .
C2 C3 H3 120.5 .
C3 C4 C5 121.8(3) .
C3 C4 H4 119.1 .
C5 C4 H4 119.1 .
C10 C5 C4 122.2(2) .
C10 C5 C6 119.5(2) .
C4 C5 C6 118.2(2) .
C7 C6 C1 122.1(2) .
C7 C6 C5 119.5(2) .
C1 C6 C5 118.3(2) .
C8 C7 C6 119.1(2) .
C8 C7 C11 121.3(2) .
C6 C7 C11 119.60(19) .
C7 C8 C9 119.7(2) .
C7 C8 C31 123.1(2) .
C9 C8 C31 117.00(19) .
C10 C9 C8 118.87(19) .
C10 C9 C35 124.1(2) 2_655
C8 C9 C35 116.9(2) 2_655
C9 C10 C5 119.6(2) .
C9 C10 C21 122.44(19) .
C5 C10 C21 117.8(2) .
C16 C11 C12 116.5(2) .
C16 C11 C7 124.0(2) .
C12 C11 C7 119.6(2) .
C13 C12 C11 121.4(2) .
C13 C12 H12 119.3 .
C11 C12 H12 119.3 .
C12 C13 C14 122.0(2) .
C12 C13 H13 119.0 .
C14 C13 H13 119.0 .
C15 C14 C13 116.9(2) .
C15 C14 C17 122.0(3) .
C13 C14 C17 121.0(3) .
C14 C15 C16 121.6(2) .
C14 C15 H15 119.2 .
C16 C15 H15 119.2 .
C15 C16 C11 121.6(2) .
C15 C16 H16 119.2 .
C11 C16 H16 119.2 .
C20' C17 C18 116.2(18) .
C20' C17 C14 123.7(15) .
C18 C17 C14 112.3(10) .
C20' C17 C19 71.1(16) .
C18 C17 C19 113.8(9) .
C14 C17 C19 112.8(4) .
C20' C17 C18' 110(4) .
C18 C17 C18' 21(4) .
C14 C17 C18' 105(3) .
C19 C17 C18' 133(3) .
C20' C17 C20 33.0(16) .
C18 C17 C20 107.7(11) .
C14 C17 C20 105.8(5) .
C19 C17 C20 103.6(5) .
C18' C17 C20 92(4) .
C20' C17 C19' 111.2(15) .
C18 C17 C19' 79.9(17) .
C14 C17 C19' 103.6(8) .
C19 C17 C19' 44.2(14) .
C18' C17 C19' 101(3) .
C20 C17 C19' 143.6(13) .
C17 C18 H18A 109.5 .
C17 C18 H18B 109.5 .
C17 C18 H18C 109.5 .
C17 C19 H19A 109.5 .
C17 C19 H19B 109.5 .
C17 C19 H19C 109.5 .
C17 C20 H20A 109.5 .
C17 C20 H20B 109.5 .
C17 C20 H20C 109.5 .
C17 C18' H18D 109.5 .
C17 C18' H18E 109.5 .
H18D C18' H18E 109.5 .
C17 C18' H18F 109.5 .
H18D C18' H18F 109.5 .
H18E C18' H18F 109.5 .
C17 C19' H19D 109.5 .
C17 C19' H19E 109.5 .
H19D C19' H19E 109.5 .
C17 C19' H19F 109.5 .
H19D C19' H19F 109.5 .
H19E C19' H19F 109.5 .
C17 C20' H20D 109.5 .
C17 C20' H20E 109.5 .
H20D C20' H20E 109.5 .
C17 C20' H20F 109.5 .
H20D C20' H20F 109.5 .
H20E C20' H20F 109.5 .
C26 C21 C22 117.0(2) .
C26 C21 C10 124.0(2) .
C22 C21 C10 118.9(2) .
C23 C22 C21 120.8(2) .
C23 C22 H22 119.6 .
C21 C22 H22 119.6 .
C22 C23 C24 122.2(2) .
C22 C23 H23 118.9 .
C24 C23 H23 118.9 .
C25 C24 C23 116.6(2) .
C25 C24 C27 123.3(2) .
C23 C24 C27 120.1(2) .
C24 C25 C26 121.4(2) .
C24 C25 H25 119.3 .
C26 C25 H25 119.3 .
C21 C26 C25 122.0(2) .
C21 C26 H26 119.0 .
C25 C26 H26 119.0 .
C24 C27 C28 112.4(13) .
C24 C27 C29' 110.7(13) .
C28 C27 C29' 89.8(13) .
C24 C27 C29 110.7(12) .
C28 C27 C29 109.0(14) .
C29' C27 C29 22.0(11) .
C24 C27 C30' 108.2(18) .
C28 C27 C30' 123.9(18) .
C29' C27 C30' 110.2(15) .
C29 C27 C30' 90.2(14) .
C24 C27 C30 106.6(16) .
C28 C27 C30 109.7(17) .
C29' C27 C30 126.6(14) .
C29 C27 C30 108.3(13) .
C30' C27 C30 19.3(17) .
C24 C27 C28' 111.6(13) .
C28 C27 C28' 19.5(17) .
C29' C27 C28' 107.5(14) .
C29 C27 C28' 124.5(15) .
C30' C27 C28' 108.5(16) .
C30 C27 C28' 92.1(15) .
C27 C28 H28A 109.5 .
C27 C28 H28B 109.5 .
C27 C28 H28C 109.5 .
C27 C29 H29A 109.5 .
C27 C29 H29B 109.5 .
C27 C29 H29C 109.5 .
C27 C30 H30A 109.5 .
C27 C30 H30B 109.5 .
C27 C30 H30C 109.5 .
C27 C28' H28D 109.5 .
C27 C28' H28E 109.5 .
H28D C28' H28E 109.5 .
C27 C28' H28F 109.5 .
H28D C28' H28F 109.5 .
H28E C28' H28F 109.5 .
C27 C29' H29D 109.5 .
C27 C29' H29E 109.5 .
H29D C29' H29E 109.5 .
C27 C29' H29F 109.5 .
H29D C29' H29F 109.5 .
H29E C29' H29F 109.5 .
C27 C30' H30D 109.5 .
C27 C30' H30E 109.5 .
H30D C30' H30E 109.5 .
C27 C30' H30F 109.5 .
H30D C30' H30F 109.5 .
H30E C30' H30F 109.5 .
C32 C31 C36 118.3(2) .
C32 C31 C8 121.5(2) .
C36 C31 C8 119.8(2) .
C33 C32 C31 122.6(2) .
C33 C32 H32 118.7 .
C31 C32 H32 118.7 .
C32 C33 C34 117.6(2) .
C32 C33 C37 121.3(2) .
C34 C33 C37 121.1(2) .
C33 C34 C35 122.9(2) .
C33 C34 H34 118.6 .
C35 C34 H34 118.6 .
C34 C35 C36 117.8(2) .
C34 C35 C9 122.5(2) 2_655
C36 C35 C9 119.3(2) 2_655
C31 C36 C35 120.5(2) .
C31 C36 C36 119.0(3) 2_655
C35 C36 C36 120.4(2) 2_655
C38' C37 C39 128.0(7) .
C38' C37 C38 37.3(6) .
C39 C37 C38 111.5(6) .
C38' C37 C40' 113.3(8) .
C39 C37 C40' 59.4(6) .
C38 C37 C40' 139.6(6) .
C38' C37 C33 115.2(7) .
C39 C37 C33 115.2(4) .
C38 C37 C33 109.8(5) .
C40' C37 C33 109.1(4) .
C38' C37 C40 68.8(7) .
C39 C37 C40 107.0(6) .
C38 C37 C40 105.6(6) .
C40' C37 C40 51.7(6) .
C33 C37 C40 107.3(3) .
C38' C37 C39' 107.0(8) .
C39 C37 C39' 46.0(6) .
C38 C37 C39' 73.8(7) .
C40' C37 C39' 105.1(8) .
C33 C37 C39' 106.3(5) .
C40 C37 C39' 144.3(6) .
C37 C38 H38A 109.5 .
C37 C38 H38B 109.5 .
C37 C38 H38C 109.5 .
C37 C39 H39A 109.5 .
C37 C39 H39B 109.5 .
C37 C39 H39C 109.5 .
C37 C40 H40A 109.5 .
C37 C40 H40B 109.5 .
C37 C40 H40C 109.5 .
C37 C38' H38D 109.5 .
C37 C38' H38E 109.5 .
H38D C38' H38E 109.5 .
C37 C38' H38F 109.5 .
H38D C38' H38F 109.5 .
H38E C38' H38F 109.5 .
C37 C39' H39D 109.5 .
C37 C39' H39E 109.5 .
H39D C39' H39E 109.5 .
C37 C39' H39F 109.5 .
H39D C39' H39F 109.5 .
H39E C39' H39F 109.5 .
C37 C40' H40D 109.5 .
C37 C40' H40E 109.5 .
H40D C40' H40E 109.5 .
C37 C40' H40F 109.5 .
H40D C40' H40F 109.5 .
H40E C40' H40F 109.5 .

loop_
_geom_bond_atom_site_label_1
_geom_bond_atom_site_label_2
_geom_bond_distance
_geom_bond_site_symmetry_2
N1 O2 1.192(4) .
N1 O1 1.208(5) .
N1 C2 1.449(4) .
N1' O2' 1.217(9) .
N1' O1' 1.236(10) .
N1' C3 1.327(8) .
C1 C2 1.362(4) .
C1 C6 1.423(3) .
C1 H1 0.9300 .
C2 C3 1.391(4) .
C2 H2 0.9300 .
C3 C4 1.348(3) .
C3 H3 0.9300 .
C4 C5 1.426(3) .
C4 H4 0.9300 .
C5 C10 1.421(3) .
C5 C6 1.427(3) .
C6 C7 1.419(3) .
C7 C8 1.396(3) .
C7 C11 1.493(3) .
C8 C9 1.438(3) .
C8 C31 1.479(3) .
C9 C10 1.393(3) .
C9 C35 1.485(3) 2_655
C10 C21 1.493(3) .
C11 C16 1.391(3) .
C11 C12 1.393(3) .
C12 C13 1.377(3) .
C12 H12 0.9300 .
C13 C14 1.383(4) .
C13 H13 0.9300 .
C14 C15 1.380(4) .
C14 C17 1.527(4) .
C15 C16 1.386(3) .
C15 H15 0.9300 .
C16 H16 0.9300 .
C17 C20' 1.49(4) .
C17 C18 1.52(3) .
C17 C19 1.537(8) .
C17 C18' 1.56(12) .
C17 C20 1.588(12) .
C17 C19' 1.61(3) .
C18 H18A 0.9600 .
C18 H18B 0.9600 .
C18 H18C 0.9600 .
C19 H19A 0.9600 .
C19 H19B 0.9600 .
C19 H19C 0.9600 .
C20 H20A 0.9600 .
C20 H20B 0.9600 .
C20 H20C 0.9600 .
C18' H18D 0.9600 .
C18' H18E 0.9600 .
C18' H18F 0.9600 .
C19' H19D 0.9600 .
C19' H19E 0.9600 .
C19' H19F 0.9600 .
C20' H20D 0.9600 .
C20' H20E 0.9600 .
C20' H20F 0.9600 .
C21 C26 1.380(3) .
C21 C22 1.390(3) .
C22 C23 1.387(3) .
C22 H22 0.9300 .
C23 C24 1.389(3) .
C23 H23 0.9300 .
C24 C25 1.382(3) .
C24 C27 1.532(4) .
C25 C26 1.386(3) .
C25 H25 0.9300 .
C26 H26 0.9300 .
C27 C28 1.54(4) .
C27 C29' 1.54(4) .
C27 C29 1.54(3) .
C27 C30' 1.54(5) .
C27 C30 1.55(4) .
C27 C28' 1.56(4) .
C28 H28A 0.9600 .
C28 H28B 0.9600 .
C28 H28C 0.9600 .
C29 H29A 0.9600 .
C29 H29B 0.9600 .
C29 H29C 0.9600 .
C30 H30A 0.9600 .
C30 H30B 0.9600 .
C30 H30C 0.9600 .
C28' H28D 0.9600 .
C28' H28E 0.9600 .
C28' H28F 0.9600 .
C29' H29D 0.9600 .
C29' H29E 0.9600 .
C29' H29F 0.9600 .
C30' H30D 0.9600 .
C30' H30E 0.9600 .
C30' H30F 0.9600 .
C31 C32 1.399(3) .
C31 C36 1.405(3) .
C32 C33 1.381(3) .
C32 H32 0.9300 .
C33 C34 1.387(3) .
C33 C37 1.529(3) .
C34 C35 1.399(3) .
C34 H34 0.9300 .
C35 C36 1.409(3) .
C35 C9 1.485(3) 2_655
C36 C36 1.449(4) 2_655
C37 C38' 1.504(16) .
C37 C39 1.513(8) .
C37 C38 1.516(12) .
C37 C40' 1.521(11) .
C37 C40 1.572(9) .
C37 C39' 1.585(12) .
C38 H38A 0.9600 .
C38 H38B 0.9600 .
C38 H38C 0.9600 .
C39 H39A 0.9600 .
C39 H39B 0.9600 .
C39 H39C 0.9600 .
C40 H40A 0.9600 .
C40 H40B 0.9600 .
C40 H40C 0.9600 .
C38' H38D 0.9600 .
C38' H38E 0.9600 .
C38' H38F 0.9600 .
C39' H39D 0.9600 .
C39' H39E 0.9600 .
C39' H39F 0.9600 .
C40' H40D 0.9600 .
C40' H40E 0.9600 .
C40' H40F 0.9600 .

loop_
_geom_torsion_atom_site_label_1
_geom_torsion_atom_site_label_2
_geom_torsion_atom_site_label_3
_geom_torsion_atom_site_label_4
_geom_torsion
_geom_torsion_site_symmetry_1
_geom_torsion_site_symmetry_4
C6 C1 C2 C3 0.4(4) . .
C6 C1 C2 N1 -178.1(2) . .
O2 N1 C2 C1 6.1(5) . .
O1 N1 C2 C1 -173.3(4) . .
O2 N1 C2 C3 -172.5(3) . .
O1 N1 C2 C3 8.2(5) . .
O2' N1' C3 C4 7.7(11) . .
O1' N1' C3 C4 -173.3(7) . .
O2' N1' C3 C2 -173.9(7) . .
O1' N1' C3 C2 5.1(11) . .
C1 C2 C3 N1' -175.7(4) . .
N1 C2 C3 N1' 2.9(5) . .
C1 C2 C3 C4 3.0(4) . .
N1 C2 C3 C4 -178.5(3) . .
N1' C3 C4 C5 177.6(5) . .
C2 C3 C4 C5 -0.7(4) . .
C3 C4 C5 C10 173.7(2) . .
C3 C4 C5 C6 -4.7(3) . .
C2 C1 C6 C7 170.4(2) . .
C2 C1 C6 C5 -5.8(3) . .
C10 C5 C6 C7 13.0(3) . .
C4 C5 C6 C7 -168.5(2) . .
C10 C5 C6 C1 -170.6(2) . .
C4 C5 C6 C1 7.8(3) . .
C1 C6 C7 C8 179.9(2) . .
C5 C6 C7 C8 -3.9(3) . .
C1 C6 C7 C11 2.6(3) . .
C5 C6 C7 C11 178.8(2) . .
C6 C7 C8 C9 -13.4(3) . .
C11 C7 C8 C9 163.86(19) . .
C6 C7 C8 C31 161.7(2) . .
C11 C7 C8 C31 -21.0(3) . .
C7 C8 C9 C10 21.9(3) . .
C31 C8 C9 C10 -153.5(2) . .
C7 C8 C9 C35 -154.24(19) . 2_655
C31 C8 C9 C35 30.4(3) . 2_655
C8 C9 C10 C5 -12.6(3) . .
C35 C9 C10 C5 163.28(19) 2_655 .
C8 C9 C10 C21 162.4(2) . .
C35 C9 C10 C21 -21.8(3) 2_655 .
C4 C5 C10 C9 177.1(2) . .
C6 C5 C10 C9 -4.6(3) . .
C4 C5 C10 C21 1.9(3) . .
C6 C5 C10 C21 -179.8(2) . .
C8 C7 C11 C16 124.5(2) . .
C6 C7 C11 C16 -58.2(3) . .
C8 C7 C11 C12 -55.2(3) . .
C6 C7 C11 C12 122.0(2) . .
C16 C11 C12 C13 1.1(4) . .
C7 C11 C12 C13 -179.2(2) . .
C11 C12 C13 C14 -1.5(4) . .
C12 C13 C14 C15 0.6(5) . .
C12 C13 C14 C17 177.7(3) . .
C13 C14 C15 C16 0.5(4) . .
C17 C14 C15 C16 -176.5(3) . .
C14 C15 C16 C11 -0.8(4) . .
C12 C11 C16 C15 0.0(4) . .
C7 C11 C16 C15 -179.7(2) . .
C15 C14 C17 C20' 76(2) . .
C13 C14 C17 C20' -101(2) . .
C15 C14 C17 C18 -135.7(11) . .
C13 C14 C17 C18 47.5(12) . .
C15 C14 C17 C19 -5.5(8) . .
C13 C14 C17 C19 177.7(7) . .
C15 C14 C17 C18' -157(4) . .
C13 C14 C17 C18' 26(4) . .
C15 C14 C17 C20 107.1(5) . .
C13 C14 C17 C20 -69.8(6) . .
C15 C14 C17 C19' -51(2) . .
C13 C14 C17 C19' 132(2) . .
C9 C10 C21 C26 120.8(2) . .
C5 C10 C21 C26 -64.2(3) . .
C9 C10 C21 C22 -60.8(3) . .
C5 C10 C21 C22 114.3(2) . .
C26 C21 C22 C23 0.3(3) . .
C10 C21 C22 C23 -178.3(2) . .
C21 C22 C23 C24 -0.6(4) . .
C22 C23 C24 C25 0.3(4) . .
C22 C23 C24 C27 179.9(2) . .
C23 C24 C25 C26 0.3(4) . .
C27 C24 C25 C26 -179.3(2) . .
C22 C21 C26 C25 0.3(3) . .
C10 C21 C26 C25 178.8(2) . .
C24 C25 C26 C21 -0.6(4) . .
C25 C24 C27 C28 -23.4(16) . .
C23 C24 C27 C28 157.1(16) . .
C25 C24 C27 C29' -122.1(12) . .
C23 C24 C27 C29' 58.4(13) . .
C25 C24 C27 C29 -145.5(14) . .
C23 C24 C27 C29 34.9(15) . .
C25 C24 C27 C30' 117.0(16) . .
C23 C24 C27 C30' -62.6(16) . .
C25 C24 C27 C30 96.9(12) . .
C23 C24 C27 C30 -82.7(12) . .
C25 C24 C27 C28' -2.3(13) . .
C23 C24 C27 C28' 178.1(13) . .
C7 C8 C31 C32 -25.2(3) . .
C9 C8 C31 C32 150.0(2) . .
C7 C8 C31 C36 161.6(2) . .
C9 C8 C31 C36 -23.2(3) . .
C36 C31 C32 C33 -4.3(3) . .
C8 C31 C32 C33 -177.7(2) . .
C31 C32 C33 C34 0.6(4) . .
C31 C32 C33 C37 -178.6(2) . .
C32 C33 C34 C35 3.7(4) . .
C37 C33 C34 C35 -177.1(2) . .
C33 C34 C35 C36 -4.0(3) . .
C33 C34 C35 C9 -177.0(2) . 2_655
C32 C31 C36 C35 3.9(3) . .
C8 C31 C36 C35 177.36(19) . .
C32 C31 C36 C36 -173.92(15) . 2_655
C8 C31 C36 C36 -0.4(2) . 2_655
C34 C35 C36 C31 0.1(3) . .
C9 C35 C36 C31 173.36(18) 2_655 .
C34 C35 C36 C36 177.83(15) . 2_655
C9 C35 C36 C36 -8.9(2) 2_655 2_655
C32 C33 C37 C38' -170.5(10) . .
C34 C33 C37 C38' 10.3(10) . .
C32 C33 C37 C39 -3.7(8) . .
C34 C33 C37 C39 177.1(7) . .
C32 C33 C37 C38 -130.5(7) . .
C34 C33 C37 C38 50.3(7) . .
C32 C33 C37 C40' 60.7(8) . .
C34 C33 C37 C40' -118.5(8) . .
C32 C33 C37 C40 115.3(7) . .
C34 C33 C37 C40 -63.9(7) . .
C32 C33 C37 C39' -52.2(9) . .
C34 C33 C37 C39' 128.6(8) . .

loop_
_platon_squeeze_void_nr
_platon_squeeze_void_average_x
_platon_squeeze_void_average_y
_platon_squeeze_void_average_z
_platon_squeeze_void_volume
_platon_squeeze_void_count_electrons
1 0.500 0.000 -0.011 235.5 0.0
2 0.000 0.500 -0.006 235.5 0.0
3 0.726 0.491 0.103 40.9 -0.5
4 0.226 0.991 0.103 40.9 -0.5
5 0.774 -0.009 0.397 40.9 0.0
6 0.274 0.491 0.397 40.9 0.0
7 0.226 0.009 0.603 40.9 -0.5
8 0.726 0.509 0.603 40.9 -0.5
9 0.774 0.009 0.897 40.9 0.0
10 0.274 0.509 0.897 40.9 0.0
